data_4314732
loop_
_publ_author_name
'Jean-Fran\,cois Lemonnier'
'Laure Gu\'en\'ee'
'G\'erald Bernardinelli'
'Jean-Fran\,cois Vigier'
'Bernard Bocquet'
'Claude Piguet'

_publ_contact_author_address
;Department of inorganic, analytic and applied chemistry 
University of Geneva, Sciences II 
30 quai Ernest-Ansermet 
CH-1211 Gen\`eve 4 
;
_publ_contact_author_email claude.Piguet@unige.ch
_publ_contact_author_fax '+41 (0)22 379 68 30 '
_publ_contact_author_name 'Claude Piguet'
_publ_contact_author_phone '+41 (0)22 379 60 34'
_publ_section_title
;
 Planned Failures from the Principle of Maximum Site Occupancy in
 Lanthanide Helicates
;
_journal_name_full 'Inorganic Chemistry'
_journal_page_first 1252
_journal_page_last 1265
_journal_paper_doi 10.1021/ic902314f
_journal_volume 49
_journal_year 2010
_chemical_formula_moiety 'C52 H44 N10, 3(C H Cl3)'
_chemical_formula_sum 'C55 H47 Cl9 N10'
_chemical_formula_weight 1167.08
_chemical_name_systematic
;
 ?
;
_space_group_IT_number 14
_symmetry_cell_setting monoclinic
_symmetry_Int_Tables_number 14
_symmetry_space_group_name_Hall '-P 2ybc'
_symmetry_space_group_name_H-M 'P 1 21/c 1'
_atom_sites_solution_hydrogens geom
_atom_sites_solution_primary direct
_atom_sites_solution_secondary difmap
_audit_creation_method SHELXL-97
_cell_angle_alpha 90.00
_cell_angle_beta 115.699(5)
_cell_angle_gamma 90.00
_cell_formula_units_Z 4
_cell_length_a 27.7383(14)
_cell_length_b 8.4757(5)
_cell_length_c 25.3816(11)
_cell_measurement_reflns_used 8000
_cell_measurement_temperature 150
_cell_measurement_theta_max 23.75
_cell_measurement_theta_min 1.8
_cell_volume 5377.0(5)
_computing_cell_refinement 'CELL (Stoe & Cie, 1999)'
_computing_data_collection 'EXPOSE (Stoe & Cie, 1999)'
_computing_data_reduction 'XRED (Stoe & Cie, 1999)'
_computing_molecular_graphics ORTEP
_computing_publication_material Shelxl_ACTA
_computing_structure_refinement 'SHELXL-97 (Sheldrick, 1997)'
_computing_structure_solution SIR97
_diffrn_ambient_temperature 150
_diffrn_detector_area_resol_mean 6
_diffrn_measured_fraction_theta_full 0.988
_diffrn_measured_fraction_theta_max 0.988
_diffrn_measurement_device_type 'Stoe Ipds'
_diffrn_measurement_method \f
_diffrn_radiation_monochromator graphite
_diffrn_radiation_source 'fine-focus sealed tube'
_diffrn_radiation_type MoK\a
_diffrn_radiation_wavelength 0.71069
_diffrn_reflns_av_R_equivalents 0.1265
_diffrn_reflns_av_sigmaI/netI 0.2020
_diffrn_reflns_limit_h_max 31
_diffrn_reflns_limit_h_min -31
_diffrn_reflns_limit_k_max 9
_diffrn_reflns_limit_k_min -9
_diffrn_reflns_limit_l_max 29
_diffrn_reflns_limit_l_min -28
_diffrn_reflns_number 30174
_diffrn_reflns_theta_full 24.12
_diffrn_reflns_theta_max 24.12
_diffrn_reflns_theta_min 1.82
_diffrn_standards_decay_% 0
_exptl_absorpt_coefficient_mu 0.518
_exptl_absorpt_correction_T_max 0.9671
_exptl_absorpt_correction_T_min 0.9114
_exptl_absorpt_correction_type numerical
_exptl_absorpt_process_details 'XRED; Stoe & Cie, 1999'
_exptl_crystal_colour colorless
_exptl_crystal_density_diffrn 1.442
_exptl_crystal_density_method 'not measured'
_exptl_crystal_description prism
_exptl_crystal_F_000 2400
_exptl_crystal_size_max 0.20
_exptl_crystal_size_mid 0.12
_exptl_crystal_size_min 0.07
_refine_diff_density_max 0.845
_refine_diff_density_min -0.614
_refine_diff_density_rms 0.065
_refine_ls_extinction_method none
_refine_ls_goodness_of_fit_ref 0.817
_refine_ls_hydrogen_treatment constr
_refine_ls_matrix_type full
_refine_ls_number_parameters 672
_refine_ls_number_reflns 8473
_refine_ls_number_restraints 0
_refine_ls_restrained_S_all 0.817
_refine_ls_R_factor_all 0.1572
_refine_ls_R_factor_gt 0.0561
_refine_ls_shift/su_max 0.001
_refine_ls_shift/su_mean 0.000
_refine_ls_structure_factor_coef Fsqd
_refine_ls_weighting_details 'calc w=1/[\s^2^(Fo^2^)+(0.0250P)^2^+0.0000P] where P=(Fo^2^+2Fc^2^)/3'
_refine_ls_weighting_scheme calc
_refine_ls_wR_factor_gt 0.0981
_refine_ls_wR_factor_ref 0.1135
_reflns_number_gt 3252
_reflns_number_total 8473
_reflns_threshold_expression >2sigma(I)
_cod_data_source_file ic902314f_si_002_1.cif
_cod_data_source_block L8
_cod_original_sg_symbol_Hall '-P 2YBC'
_cod_original_sg_symbol_H-M 'P 21/c'
_cod_database_code 4314732

loop_
_symmetry_equiv_pos_as_xyz
'x, y, z'
'-x, y+1/2, -z+1/2'
'-x, -y, -z'
'x, -y-1/2, z-1/2'

loop_
_atom_site_label
_atom_site_type_symbol
_atom_site_fract_x
_atom_site_fract_y
_atom_site_fract_z
_atom_site_U_iso_or_equiv
_atom_site_adp_type
_atom_site_occupancy
_atom_site_symmetry_multiplicity
_atom_site_calc_flag
_atom_site_refinement_flags
_atom_site_disorder_assembly
_atom_site_disorder_group
N1 N 0.20237(17) 0.3125(5) 0.0277(2) 0.0302(12) Uani 1 1 d . . .
N2 N 0.18389(17) 0.5205(5) 0.0703(2) 0.0313(11) Uani 1 1 d . . .
N3 N 0.26743(16) 0.3958(5) 0.1844(2) 0.0271(11) Uani 1 1 d . . .
N4 N 0.36139(16) 0.3385(5) 0.33822(19) 0.0246(11) Uani 1 1 d . . .
N5 N 0.30058(15) 0.5317(5) 0.30557(19) 0.0245(11) Uani 1 1 d . . .
N6 N 0.65765(16) 0.3239(5) 0.85526(19) 0.0248(11) Uani 1 1 d . . .
N7 N 0.65296(16) 0.5417(5) 0.90374(19) 0.0239(11) Uani 1 1 d . . .
N8 N 0.73457(16) 0.3934(5) 1.01289(19) 0.0231(11) Uani 1 1 d . . .
N9 N 0.83432(17) 0.3304(5) 1.1631(2) 0.0308(12) Uani 1 1 d . . .
N10 N 0.77080(15) 0.5171(5) 1.13479(19) 0.0269(11) Uani 1 1 d . . .
C1 C 0.0812(2) 0.6047(8) -0.0798(3) 0.0474(17) Uani 1 1 d . . .
H1 H 0.0535 0.6716 -0.1029 0.037(2) Uiso 1 1 calc R . .
C2 C 0.0935(2) 0.4758(8) -0.1059(3) 0.0442(17) Uani 1 1 d . . .
H2 H 0.0741 0.4600 -0.1459 0.037(2) Uiso 1 1 calc R . .
C3 C 0.1331(2) 0.3730(7) -0.0746(3) 0.0398(16) Uani 1 1 d . . .
H3 H 0.1410 0.2876 -0.0925 0.037(2) Uiso 1 1 calc R . .
C4 C 0.1618(2) 0.3995(7) -0.0138(3) 0.0304(14) Uani 1 1 d . . .
C5 C 0.21395(19) 0.3874(6) 0.0776(2) 0.0247(13) Uani 1 1 d . . .
C6 C 0.1494(2) 0.5271(7) 0.0107(2) 0.0315(15) Uani 1 1 d . . .
C7 C 0.1089(2) 0.6359(7) -0.0207(3) 0.0445(17) Uani 1 1 d . . .
H7 H 0.1012 0.7225 -0.0031 0.037(2) Uiso 1 1 calc R . .
C8 C 0.1839(2) 0.6371(7) 0.1133(3) 0.0440(17) Uani 1 1 d . . .
H8A H 0.1771 0.7413 0.0957 0.037(2) Uiso 1 1 calc R . .
H8B H 0.2188 0.6387 0.1465 0.037(2) Uiso 1 1 calc R . .
C9 C 0.1415(2) 0.5981(8) 0.1340(3) 0.061(2) Uani 1 1 d . . .
H9A H 0.1411 0.6783 0.1605 0.037(2) Uiso 1 1 calc R . .
H9B H 0.1494 0.4979 0.1536 0.037(2) Uiso 1 1 calc R . .
H9C H 0.1070 0.5934 0.1010 0.037(2) Uiso 1 1 calc R . .
C10 C 0.25483(19) 0.3215(6) 0.1333(2) 0.0262(14) Uani 1 1 d . . .
C11 C 0.2784(2) 0.1799(6) 0.1295(2) 0.0301(14) Uani 1 1 d . . .
H11 H 0.2691 0.1341 0.0931 0.037(2) Uiso 1 1 calc R . .
C12 C 0.3151(2) 0.1071(6) 0.1788(3) 0.0353(15) Uani 1 1 d . . .
H12 H 0.3306 0.0113 0.1768 0.037(2) Uiso 1 1 calc R . .
C13 C 0.3282(2) 0.1824(6) 0.2316(2) 0.0287(14) Uani 1 1 d . . .
H13 H 0.3527 0.1366 0.2661 0.037(2) Uiso 1 1 calc R . .
C14 C 0.3049(2) 0.3257(6) 0.2332(2) 0.0262(13) Uani 1 1 d . . .
C15 C 0.3217(2) 0.4000(6) 0.2917(2) 0.0247(13) Uani 1 1 d . . .
C16 C 0.36610(19) 0.4333(6) 0.3845(2) 0.0220(12) Uani 1 1 d . . .
C17 C 0.40142(19) 0.4196(6) 0.4441(2) 0.0253(14) Uani 1 1 d . . .
H17 H 0.4268 0.3394 0.4571 0.037(2) Uiso 1 1 calc R . .
C18 C 0.3977(2) 0.5270(6) 0.4827(2) 0.0238(13) Uani 1 1 d . . .
C19 C 0.35941(19) 0.6473(6) 0.4617(2) 0.0254(13) Uani 1 1 d . . .
H19 H 0.3572 0.7188 0.4883 0.037(2) Uiso 1 1 calc R . .
C20 C 0.32455(19) 0.6649(6) 0.4027(2) 0.0243(13) Uani 1 1 d . . .
H20 H 0.3001 0.7476 0.3896 0.037(2) Uiso 1 1 calc R . .
C21 C 0.32779(18) 0.5544(6) 0.3644(2) 0.0217(13) Uani 1 1 d . . .
C22 C 0.25635(19) 0.6364(6) 0.2682(2) 0.0286(14) Uani 1 1 d . . .
H22A H 0.2361 0.6683 0.2894 0.037(2) Uiso 1 1 calc R . .
H22B H 0.2325 0.5790 0.2336 0.037(2) Uiso 1 1 calc R . .
C23 C 0.2770(2) 0.7826(6) 0.2497(3) 0.0404(16) Uani 1 1 d . . .
H23A H 0.2479 0.8538 0.2295 0.037(2) Uiso 1 1 calc R . .
H23B H 0.2929 0.7524 0.2243 0.037(2) Uiso 1 1 calc R . .
H23C H 0.3034 0.8339 0.2837 0.037(2) Uiso 1 1 calc R . .
C24 C 0.43437(19) 0.5130(6) 0.5468(2) 0.0234(13) Uani 1 1 d . . .
C25 C 0.48394(19) 0.4445(6) 0.5664(2) 0.0258(13) Uani 1 1 d . . .
H25 H 0.4941 0.3978 0.5396 0.037(2) Uiso 1 1 calc R . .
C26 C 0.51943(19) 0.4431(6) 0.6256(2) 0.0263(13) Uani 1 1 d . . .
H26 H 0.5526 0.3946 0.6373 0.037(2) Uiso 1 1 calc R . .
C27 C 0.50632(19) 0.5136(6) 0.6679(2) 0.0210(12) Uani 1 1 d . . .
C28 C 0.45529(19) 0.5782(6) 0.6477(2) 0.0254(13) Uani 1 1 d . . .
H28 H 0.4448 0.6234 0.6745 0.037(2) Uiso 1 1 calc R . .
C29 C 0.42002(19) 0.5775(6) 0.5896(2) 0.0248(13) Uani 1 1 d . . .
H29 H 0.3860 0.6201 0.5780 0.037(2) Uiso 1 1 calc R . .
C30 C 0.54569(19) 0.5236(6) 0.7303(2) 0.0214(13) Uani 1 1 d . . .
C31 C 0.58376(19) 0.4074(6) 0.7575(2) 0.0251(13) Uani 1 1 d . . .
H31 H 0.5863 0.3204 0.7366 0.037(2) Uiso 1 1 calc R . .
C32 C 0.61806(18) 0.4233(6) 0.8167(2) 0.0214(13) Uani 1 1 d . . .
C33 C 0.67696(19) 0.3982(6) 0.9063(2) 0.0225(13) Uani 1 1 d . . .
C34 C 0.61449(19) 0.5589(6) 0.8467(2) 0.0230(13) Uani 1 1 d . . .
C35 C 0.57821(19) 0.6796(6) 0.8205(2) 0.0260(13) Uani 1 1 d . . .
H35 H 0.5770 0.7692 0.8411 0.037(2) Uiso 1 1 calc R . .
C36 C 0.54367(19) 0.6591(6) 0.7618(2) 0.0254(13) Uani 1 1 d . . .
H36 H 0.5185 0.7368 0.7426 0.037(2) Uiso 1 1 calc R . .
C37 C 0.6578(2) 0.6525(6) 0.9502(2) 0.0282(14) Uani 1 1 d . . .
H37A H 0.6528 0.7596 0.9354 0.037(2) Uiso 1 1 calc R . .
H37B H 0.6933 0.6447 0.9823 0.037(2) Uiso 1 1 calc R . .
C38 C 0.6157(2) 0.6132(6) 0.9717(2) 0.0325(14) Uani 1 1 d . . .
H38A H 0.6206 0.6798 1.0042 0.037(2) Uiso 1 1 calc R . .
H38B H 0.6192 0.5047 0.9837 0.037(2) Uiso 1 1 calc R . .
H38C H 0.5807 0.6303 0.9407 0.037(2) Uiso 1 1 calc R . .
C39 C 0.7188(2) 0.3247(6) 0.9598(2) 0.0256(14) Uani 1 1 d . . .
C40 C 0.7398(2) 0.1827(6) 0.9527(3) 0.0314(14) Uani 1 1 d . . .
H40 H 0.7287 0.1389 0.9157 0.037(2) Uiso 1 1 calc R . .
C41 C 0.7777(2) 0.1063(7) 1.0014(3) 0.0388(16) Uani 1 1 d . . .
H41 H 0.7920 0.0101 0.9976 0.037(2) Uiso 1 1 calc R . .
C42 C 0.7935(2) 0.1753(6) 1.0549(3) 0.0335(15) Uani 1 1 d . . .
H42 H 0.8186 0.1257 1.0882 0.037(2) Uiso 1 1 calc R . .
C43 C 0.77215(19) 0.3185(6) 1.0596(2) 0.0237(13) Uani 1 1 d . . .
C44 C 0.7923(2) 0.3906(6) 1.1190(2) 0.0245(13) Uani 1 1 d . . .
C45 C 0.8417(2) 0.4255(6) 1.2112(2) 0.0294(14) Uani 1 1 d . . .
C46 C 0.8807(2) 0.4180(7) 1.2686(3) 0.0443(17) Uani 1 1 d . . .
H46 H 0.9081 0.3438 1.2803 0.037(2) Uiso 1 1 calc R . .
C47 C 0.8772(2) 0.5240(7) 1.3069(3) 0.0509(18) Uani 1 1 d . . .
H47 H 0.9026 0.5199 1.3456 0.037(2) Uiso 1 1 calc R . .
C48 C 0.8377(3) 0.6374(7) 1.2912(3) 0.0496(18) Uani 1 1 d . . .
H48 H 0.8365 0.7054 1.3194 0.037(2) Uiso 1 1 calc R . .
C49 C 0.8003(2) 0.6499(7) 1.2346(3) 0.0432(17) Uani 1 1 d . . .
H49 H 0.7741 0.7278 1.2230 0.037(2) Uiso 1 1 calc R . .
C50 C 0.8029(2) 0.5423(6) 1.1950(2) 0.0305(14) Uani 1 1 d . . .
C51 C 0.7258(2) 0.6222(6) 1.1018(3) 0.0361(15) Uani 1 1 d . . .
H51A H 0.7059 0.6416 1.1245 0.037(2) Uiso 1 1 calc R . .
H51B H 0.7019 0.5700 1.0659 0.037(2) Uiso 1 1 calc R . .
C52 C 0.7430(2) 0.7778(6) 1.0869(3) 0.0347(15) Uani 1 1 d . . .
H52A H 0.7124 0.8448 1.0680 0.037(2) Uiso 1 1 calc R . .
H52B H 0.7596 0.7604 1.0611 0.037(2) Uiso 1 1 calc R . .
H52C H 0.7682 0.8276 1.1221 0.037(2) Uiso 1 1 calc R . .
C1S C 0.5496(2) 0.9281(6) 0.6195(2) 0.0330(14) Uani 1 1 d . . .
H1S H 0.5710 0.8347 0.6381 0.037(2) Uiso 1 1 calc R . .
Cl1 Cl 0.49653(6) 0.87079(17) 0.55380(7) 0.0438(4) Uani 1 1 d . . .
Cl2 Cl 0.59089(6) 1.06610(17) 0.60621(7) 0.0442(4) Uani 1 1 d . . .
Cl3 Cl 0.52544(6) 1.00981(17) 0.66717(7) 0.0455(4) Uani 1 1 d . . .
C2S C 0.0501(3) 0.2646(8) 0.4948(3) 0.063(2) Uani 1 1 d . . .
H2S H 0.0679 0.1772 0.4850 0.037(2) Uiso 1 1 calc R . .
Cl7 Cl 0.09521(9) 0.4174(3) 0.52172(13) 0.1094(9) Uani 1 1 d . . .
Cl8 Cl 0.03128(11) 0.1989(3) 0.54779(13) 0.1208(10) Uani 1 1 d . . .
Cl9 Cl -0.00600(10) 0.3139(4) 0.43293(12) 0.1237(10) Uani 1 1 d . . .
C3S C 0.0741(3) 0.5714(8) 0.2995(3) 0.072(2) Uani 1 1 d . . .
H3S H 0.0997 0.6571 0.3178 0.037(2) Uiso 1 1 calc R . .
Cl13 Cl 0.05980(10) 0.4808(3) 0.35249(12) 0.1065(8) Uani 1 1 d . . .
Cl14 Cl 0.01666(10) 0.6493(4) 0.24814(16) 0.207(2) Uani 1 1 d . . .
Cl15 Cl 0.10395(15) 0.4306(4) 0.27393(18) 0.1857(17) Uani 1 1 d . . .

loop_
_atom_site_aniso_label
_atom_site_aniso_U_11
_atom_site_aniso_U_22
_atom_site_aniso_U_33
_atom_site_aniso_U_23
_atom_site_aniso_U_13
_atom_site_aniso_U_12
N1 0.028(3) 0.039(3) 0.026(3) -0.001(3) 0.013(2) -0.005(2)
N2 0.033(3) 0.026(3) 0.029(3) -0.001(2) 0.008(2) 0.002(2)
N3 0.024(3) 0.033(3) 0.023(3) -0.005(2) 0.009(2) -0.007(2)
N4 0.029(3) 0.021(2) 0.024(3) 0.007(2) 0.011(2) 0.008(2)
N5 0.021(2) 0.026(3) 0.023(3) 0.009(2) 0.007(2) 0.004(2)
N6 0.029(2) 0.023(2) 0.023(3) 0.000(2) 0.013(2) 0.001(2)
N7 0.031(3) 0.015(2) 0.021(3) -0.002(2) 0.007(2) -0.001(2)
N8 0.025(2) 0.025(3) 0.021(3) -0.001(2) 0.012(2) 0.000(2)
N9 0.034(3) 0.031(3) 0.023(3) 0.005(2) 0.008(2) 0.004(2)
N10 0.024(3) 0.030(3) 0.024(3) -0.001(2) 0.008(2) 0.004(2)
C1 0.037(4) 0.054(4) 0.036(5) 0.009(4) 0.002(3) -0.004(3)
C2 0.035(4) 0.070(5) 0.023(4) 0.003(4) 0.009(3) -0.011(4)
C3 0.030(3) 0.057(4) 0.034(4) -0.005(3) 0.015(3) -0.004(3)
C4 0.028(3) 0.039(4) 0.024(4) -0.001(3) 0.011(3) -0.014(3)
C5 0.025(3) 0.029(3) 0.018(4) 0.000(3) 0.007(3) -0.009(3)
C6 0.034(3) 0.036(4) 0.012(4) 0.005(3) -0.002(3) -0.008(3)
C7 0.043(4) 0.040(4) 0.045(5) 0.008(3) 0.015(3) 0.001(3)
C8 0.047(4) 0.036(4) 0.035(4) -0.002(3) 0.006(3) 0.014(3)
C9 0.048(4) 0.071(5) 0.047(5) -0.019(4) 0.005(4) 0.012(4)
C10 0.020(3) 0.028(3) 0.023(4) 0.002(3) 0.003(3) -0.003(3)
C11 0.044(3) 0.023(3) 0.020(4) -0.003(3) 0.010(3) -0.002(3)
C12 0.046(4) 0.020(3) 0.034(4) -0.001(3) 0.012(3) 0.007(3)
C13 0.036(3) 0.025(3) 0.023(4) 0.002(3) 0.010(3) 0.004(3)
C14 0.025(3) 0.029(3) 0.025(4) 0.001(3) 0.010(3) -0.005(3)
C15 0.030(3) 0.022(3) 0.027(4) 0.002(3) 0.017(3) 0.000(3)
C16 0.028(3) 0.021(3) 0.018(4) -0.003(3) 0.011(3) -0.001(3)
C17 0.022(3) 0.024(3) 0.030(4) 0.005(3) 0.012(3) 0.005(2)
C18 0.027(3) 0.024(3) 0.022(4) -0.003(3) 0.012(3) -0.002(3)
C19 0.028(3) 0.026(3) 0.026(4) -0.006(3) 0.015(3) -0.002(3)
C20 0.025(3) 0.020(3) 0.028(4) 0.006(3) 0.013(3) 0.010(2)
C21 0.019(3) 0.021(3) 0.022(4) 0.000(3) 0.007(3) 0.000(2)
C22 0.027(3) 0.030(3) 0.024(4) 0.001(3) 0.007(3) 0.007(3)
C23 0.055(4) 0.029(3) 0.020(4) 0.004(3) 0.000(3) 0.004(3)
C24 0.027(3) 0.021(3) 0.024(4) 0.000(3) 0.012(3) -0.002(2)
C25 0.025(3) 0.029(3) 0.029(4) 0.000(3) 0.016(3) -0.004(3)
C26 0.021(3) 0.024(3) 0.033(4) 0.006(3) 0.011(3) 0.003(2)
C27 0.026(3) 0.019(3) 0.019(3) 0.007(3) 0.011(3) -0.004(2)
C28 0.026(3) 0.031(3) 0.021(4) -0.002(3) 0.011(3) -0.001(3)
C29 0.023(3) 0.026(3) 0.027(4) -0.004(3) 0.011(3) 0.003(2)
C30 0.027(3) 0.020(3) 0.022(4) 0.003(3) 0.014(3) -0.002(2)
C31 0.028(3) 0.023(3) 0.026(4) 0.004(3) 0.013(3) -0.002(3)
C32 0.020(3) 0.024(3) 0.019(4) 0.002(3) 0.007(3) 0.000(2)
C33 0.020(3) 0.019(3) 0.028(4) 0.006(3) 0.010(3) 0.004(2)
C34 0.029(3) 0.018(3) 0.021(4) -0.003(3) 0.010(3) -0.003(3)
C35 0.032(3) 0.020(3) 0.026(4) 0.001(3) 0.013(3) -0.004(3)
C36 0.022(3) 0.027(3) 0.026(4) 0.009(3) 0.010(3) 0.006(2)
C37 0.028(3) 0.024(3) 0.026(4) 0.001(3) 0.006(3) 0.003(3)
C38 0.034(3) 0.034(3) 0.029(4) -0.003(3) 0.013(3) 0.008(3)
C39 0.029(3) 0.016(3) 0.033(4) -0.009(3) 0.015(3) -0.012(3)
C40 0.037(3) 0.025(3) 0.025(4) -0.004(3) 0.007(3) 0.003(3)
C41 0.041(4) 0.030(4) 0.042(5) -0.008(3) 0.015(3) 0.007(3)
C42 0.031(3) 0.026(3) 0.034(4) 0.005(3) 0.005(3) 0.011(3)
C43 0.023(3) 0.024(3) 0.024(4) 0.000(3) 0.009(3) -0.004(3)
C44 0.024(3) 0.024(3) 0.026(4) -0.002(3) 0.012(3) -0.001(3)
C45 0.038(3) 0.029(3) 0.019(4) -0.003(3) 0.011(3) -0.004(3)
C46 0.050(4) 0.044(4) 0.032(5) -0.003(3) 0.011(3) 0.009(3)
C47 0.055(4) 0.054(5) 0.023(4) -0.003(4) -0.002(3) 0.011(4)
C48 0.069(5) 0.049(4) 0.025(4) -0.007(3) 0.015(4) 0.007(4)
C49 0.049(4) 0.036(4) 0.042(5) -0.005(3) 0.017(3) 0.006(3)
C50 0.038(3) 0.028(3) 0.025(4) -0.003(3) 0.013(3) 0.003(3)
C51 0.031(3) 0.041(4) 0.036(4) -0.008(3) 0.015(3) 0.001(3)
C52 0.036(3) 0.032(4) 0.035(4) -0.005(3) 0.015(3) 0.003(3)
C1S 0.032(3) 0.029(3) 0.037(4) -0.004(3) 0.015(3) 0.006(3)
Cl1 0.0375(8) 0.0409(9) 0.0490(11) -0.0059(8) 0.0149(8) 0.0012(7)
Cl2 0.0396(8) 0.0456(9) 0.0493(11) -0.0071(8) 0.0210(8) -0.0083(8)
Cl3 0.0615(10) 0.0398(9) 0.0444(11) 0.0056(8) 0.0316(9) 0.0080(8)
C2S 0.049(4) 0.068(5) 0.085(6) -0.002(4) 0.041(4) 0.017(4)
Cl7 0.0881(15) 0.0942(17) 0.172(3) -0.0524(17) 0.0808(17) -0.0223(13)
Cl8 0.145(2) 0.108(2) 0.149(3) 0.0283(18) 0.100(2) 0.0204(17)
Cl9 0.0830(17) 0.171(3) 0.105(2) 0.0223(19) 0.0289(15) 0.0406(17)
C3S 0.065(5) 0.047(5) 0.080(6) 0.012(4) 0.010(4) -0.014(4)
Cl13 0.1142(18) 0.0765(16) 0.112(2) 0.0085(15) 0.0335(16) -0.0301(14)
Cl14 0.0868(19) 0.177(3) 0.206(4) 0.118(3) -0.079(2) -0.0540(19)
Cl15 0.240(4) 0.136(3) 0.263(5) -0.097(3) 0.186(4) -0.092(3)

loop_
_atom_type_symbol
_atom_type_description
_atom_type_scat_dispersion_real
_atom_type_scat_dispersion_imag
_atom_type_scat_source
C C 0.0033 0.0016 'International Tables Vol C Tables 4.2.6.8 and 6.1.1.4'
H H 0.0000 0.0000 'International Tables Vol C Tables 4.2.6.8 and 6.1.1.4'
N N 0.0061 0.0033 'International Tables Vol C Tables 4.2.6.8 and 6.1.1.4'
Cl Cl 0.1484 0.1585 'International Tables Vol C Tables 4.2.6.8 and 6.1.1.4'

loop_
_geom_angle_atom_site_label_1
_geom_angle_atom_site_label_2
_geom_angle_atom_site_label_3
_geom_angle
_geom_angle_site_symmetry_1
_geom_angle_site_symmetry_3
_geom_angle_publ_flag
C5 N1 C4 104.7(4) . . ?
C5 N2 C6 105.7(4) . . ?
C5 N2 C8 130.5(5) . . ?
C6 N2 C8 123.7(5) . . ?
C10 N3 C14 116.7(4) . . ?
C15 N4 C16 105.4(4) . . ?
C21 N5 C15 107.5(4) . . ?
C21 N5 C22 122.0(4) . . ?
C15 N5 C22 130.6(5) . . ?
C33 N6 C32 105.1(4) . . ?
C33 N7 C34 106.3(4) . . ?
C33 N7 C37 130.9(5) . . ?
C34 N7 C37 122.3(4) . . ?
C43 N8 C39 117.7(4) . . ?
C44 N9 C45 104.9(4) . . ?
C44 N10 C50 106.6(4) . . ?
C44 N10 C51 132.9(5) . . ?
C50 N10 C51 120.5(4) . . ?
C7 C1 C2 122.0(6) . . ?
C7 C1 H1 119.0 . . ?
C2 C1 H1 119.0 . . ?
C3 C2 C1 121.8(6) . . ?
C3 C2 H2 119.1 . . ?
C1 C2 H2 119.1 . . ?
C2 C3 C4 117.9(6) . . ?
C2 C3 H3 121.0 . . ?
C4 C3 H3 121.0 . . ?
C6 C4 N1 111.1(5) . . ?
C6 C4 C3 119.3(5) . . ?
N1 C4 C3 129.6(6) . . ?
N1 C5 N2 112.6(5) . . ?
N1 C5 C10 119.9(5) . . ?
N2 C5 C10 127.5(5) . . ?
C4 C6 N2 105.8(5) . . ?
C4 C6 C7 124.0(5) . . ?
N2 C6 C7 130.2(6) . . ?
C1 C7 C6 114.9(6) . . ?
C1 C7 H7 122.5 . . ?
C6 C7 H7 122.5 . . ?
N2 C8 C9 111.1(5) . . ?
N2 C8 H8A 109.4 . . ?
C9 C8 H8A 109.4 . . ?
N2 C8 H8B 109.4 . . ?
C9 C8 H8B 109.4 . . ?
H8A C8 H8B 108.0 . . ?
C8 C9 H9A 109.5 . . ?
C8 C9 H9B 109.5 . . ?
H9A C9 H9B 109.5 . . ?
C8 C9 H9C 109.5 . . ?
H9A C9 H9C 109.5 . . ?
H9B C9 H9C 109.5 . . ?
N3 C10 C11 122.6(5) . . ?
N3 C10 C5 120.9(5) . . ?
C11 C10 C5 116.5(5) . . ?
C12 C11 C10 120.7(5) . . ?
C12 C11 H11 119.7 . . ?
C10 C11 H11 119.7 . . ?
C11 C12 C13 117.1(5) . . ?
C11 C12 H12 121.5 . . ?
C13 C12 H12 121.5 . . ?
C12 C13 C14 120.3(5) . . ?
C12 C13 H13 119.9 . . ?
C14 C13 H13 119.9 . . ?
N3 C14 C13 122.5(5) . . ?
N3 C14 C15 120.5(5) . . ?
C13 C14 C15 116.9(5) . . ?
N4 C15 N5 111.9(5) . . ?
N4 C15 C14 120.2(5) . . ?
N5 C15 C14 127.9(5) . . ?
N4 C16 C21 109.8(5) . . ?
N4 C16 C17 129.1(5) . . ?
C21 C16 C17 121.1(5) . . ?
C18 C17 C16 118.7(5) . . ?
C18 C17 H17 120.7 . . ?
C16 C17 H17 120.7 . . ?
C17 C18 C19 119.3(5) . . ?
C17 C18 C24 119.7(5) . . ?
C19 C18 C24 121.0(5) . . ?
C20 C19 C18 123.1(5) . . ?
C20 C19 H19 118.5 . . ?
C18 C19 H19 118.5 . . ?
C21 C20 C19 117.2(5) . . ?
C21 C20 H20 121.4 . . ?
C19 C20 H20 121.4 . . ?
N5 C21 C20 133.8(5) . . ?
N5 C21 C16 105.5(4) . . ?
C20 C21 C16 120.7(5) . . ?
N5 C22 C23 111.6(4) . . ?
N5 C22 H22A 109.3 . . ?
C23 C22 H22A 109.3 . . ?
N5 C22 H22B 109.3 . . ?
C23 C22 H22B 109.3 . . ?
H22A C22 H22B 108.0 . . ?
C22 C23 H23A 109.5 . . ?
C22 C23 H23B 109.5 . . ?
H23A C23 H23B 109.5 . . ?
C22 C23 H23C 109.5 . . ?
H23A C23 H23C 109.5 . . ?
H23B C23 H23C 109.5 . . ?
C25 C24 C29 117.1(5) . . ?
C25 C24 C18 121.8(5) . . ?
C29 C24 C18 121.0(5) . . ?
C24 C25 C26 121.5(5) . . ?
C24 C25 H25 119.2 . . ?
C26 C25 H25 119.2 . . ?
C25 C26 C27 121.6(5) . . ?
C25 C26 H26 119.2 . . ?
C27 C26 H26 119.2 . . ?
C28 C27 C26 116.3(5) . . ?
C28 C27 C30 122.1(5) . . ?
C26 C27 C30 121.6(5) . . ?
C29 C28 C27 122.1(5) . . ?
C29 C28 H28 119.0 . . ?
C27 C28 H28 119.0 . . ?
C28 C29 C24 121.3(5) . . ?
C28 C29 H29 119.4 . . ?
C24 C29 H29 119.4 . . ?
C31 C30 C36 120.1(5) . . ?
C31 C30 C27 122.6(5) . . ?
C36 C30 C27 117.2(4) . . ?
C30 C31 C32 119.0(5) . . ?
C30 C31 H31 120.5 . . ?
C32 C31 H31 120.5 . . ?
N6 C32 C31 131.4(5) . . ?
N6 C32 C34 109.5(4) . . ?
C31 C32 C34 119.2(5) . . ?
N6 C33 N7 113.1(4) . . ?
N6 C33 C39 121.2(4) . . ?
N7 C33 C39 125.6(5) . . ?
N7 C34 C35 130.5(5) . . ?
N7 C34 C32 106.1(4) . . ?
C35 C34 C32 123.4(5) . . ?
C34 C35 C36 116.2(5) . . ?
C34 C35 H35 121.9 . . ?
C36 C35 H35 121.9 . . ?
C35 C36 C30 122.0(5) . . ?
C35 C36 H36 119.0 . . ?
C30 C36 H36 119.0 . . ?
N7 C37 C38 109.3(4) . . ?
N7 C37 H37A 109.8 . . ?
C38 C37 H37A 109.8 . . ?
N7 C37 H37B 109.8 . . ?
C38 C37 H37B 109.8 . . ?
H37A C37 H37B 108.3 . . ?
C37 C38 H38A 109.5 . . ?
C37 C38 H38B 109.5 . . ?
H38A C38 H38B 109.5 . . ?
C37 C38 H38C 109.5 . . ?
H38A C38 H38C 109.5 . . ?
H38B C38 H38C 109.5 . . ?
N8 C39 C40 122.1(5) . . ?
N8 C39 C33 121.1(5) . . ?
C40 C39 C33 116.8(5) . . ?
C39 C40 C41 119.3(5) . . ?
C39 C40 H40 120.3 . . ?
C41 C40 H40 120.3 . . ?
C42 C41 C40 118.7(5) . . ?
C42 C41 H41 120.7 . . ?
C40 C41 H41 120.7 . . ?
C41 C42 C43 119.9(5) . . ?
C41 C42 H42 120.1 . . ?
C43 C42 H42 120.1 . . ?
N8 C43 C42 122.4(5) . . ?
N8 C43 C44 120.2(5) . . ?
C42 C43 C44 117.4(5) . . ?
N9 C44 N10 113.1(5) . . ?
N9 C44 C43 120.3(5) . . ?
N10 C44 C43 126.6(5) . . ?
C50 C45 C46 119.7(5) . . ?
C50 C45 N9 110.5(5) . . ?
C46 C45 N9 129.8(5) . . ?
C47 C46 C45 117.0(6) . . ?
C47 C46 H46 121.5 . . ?
C45 C46 H46 121.5 . . ?
C46 C47 C48 123.4(6) . . ?
C46 C47 H47 118.3 . . ?
C48 C47 H47 118.3 . . ?
C49 C48 C47 120.2(6) . . ?
C49 C48 H48 119.9 . . ?
C47 C48 H48 119.9 . . ?
C48 C49 C50 117.4(6) . . ?
C48 C49 H49 121.3 . . ?
C50 C49 H49 121.3 . . ?
C49 C50 C45 122.3(5) . . ?
C49 C50 N10 132.8(5) . . ?
C45 C50 N10 104.9(5) . . ?
N10 C51 C52 113.0(4) . . ?
N10 C51 H51A 109.0 . . ?
C52 C51 H51A 109.0 . . ?
N10 C51 H51B 109.0 . . ?
C52 C51 H51B 109.0 . . ?
H51A C51 H51B 107.8 . . ?
C51 C52 H52A 109.5 . . ?
C51 C52 H52B 109.5 . . ?
H52A C52 H52B 109.5 . . ?
C51 C52 H52C 109.5 . . ?
H52A C52 H52C 109.5 . . ?
H52B C52 H52C 109.5 . . ?
Cl1 C1S Cl3 110.6(3) . . ?
Cl1 C1S Cl2 110.4(3) . . ?
Cl3 C1S Cl2 110.0(3) . . ?
Cl1 C1S H1S 108.6 . . ?
Cl3 C1S H1S 108.6 . . ?
Cl2 C1S H1S 108.6 . . ?
Cl9 C2S Cl7 113.2(4) . . ?
Cl9 C2S Cl8 109.3(4) . . ?
Cl7 C2S Cl8 110.2(4) . . ?
Cl9 C2S H2S 108.0 . . ?
Cl7 C2S H2S 108.0 . . ?
Cl8 C2S H2S 108.0 . . ?
Cl14 C3S Cl15 115.0(5) . . ?
Cl14 C3S Cl13 108.3(4) . . ?
Cl15 C3S Cl13 107.0(4) . . ?
Cl14 C3S H3S 108.8 . . ?
Cl15 C3S H3S 108.8 . . ?
Cl13 C3S H3S 108.8 . . ?

loop_
_geom_bond_atom_site_label_1
_geom_bond_atom_site_label_2
_geom_bond_distance
_geom_bond_site_symmetry_2
_geom_bond_publ_flag
N1 C5 1.325(6) . ?
N1 C4 1.375(7) . ?
N2 C5 1.367(6) . ?
N2 C6 1.396(6) . ?
N2 C8 1.472(7) . ?
N3 C10 1.345(6) . ?
N3 C14 1.360(6) . ?
N4 C15 1.323(6) . ?
N4 C16 1.382(6) . ?
N5 C21 1.363(6) . ?
N5 C15 1.376(6) . ?
N5 C22 1.478(6) . ?
N6 C33 1.326(6) . ?
N6 C32 1.393(6) . ?
N7 C33 1.375(6) . ?
N7 C34 1.384(6) . ?
N7 C37 1.467(6) . ?
N8 C43 1.350(6) . ?
N8 C39 1.354(6) . ?
N9 C44 1.319(6) . ?
N9 C45 1.403(7) . ?
N10 C44 1.368(6) . ?
N10 C50 1.412(7) . ?
N10 C51 1.466(6) . ?
C1 C7 1.383(8) . ?
C1 C2 1.395(8) . ?
C1 H1 0.9300 . ?
C2 C3 1.356(7) . ?
C2 H2 0.9300 . ?
C3 C4 1.413(8) . ?
C3 H3 0.9300 . ?
C4 C6 1.365(7) . ?
C5 C10 1.486(7) . ?
C6 C7 1.404(7) . ?
C7 H7 0.9300 . ?
C8 C9 1.519(8) . ?
C8 H8A 0.9700 . ?
C8 H8B 0.9700 . ?
C9 H9A 0.9600 . ?
C9 H9B 0.9600 . ?
C9 H9C 0.9600 . ?
C10 C11 1.390(7) . ?
C11 C12 1.371(7) . ?
C11 H11 0.9300 . ?
C12 C13 1.383(7) . ?
C12 H12 0.9300 . ?
C13 C14 1.384(7) . ?
C13 H13 0.9300 . ?
C14 C15 1.489(7) . ?
C16 C21 1.404(6) . ?
C16 C17 1.405(7) . ?
C17 C18 1.374(7) . ?
C17 H17 0.9300 . ?
C18 C19 1.400(7) . ?
C18 C24 1.505(7) . ?
C19 C20 1.394(7) . ?
C19 H19 0.9300 . ?
C20 C21 1.381(7) . ?
C20 H20 0.9300 . ?
C22 C23 1.523(7) . ?
C22 H22A 0.9700 . ?
C22 H22B 0.9700 . ?
C23 H23A 0.9600 . ?
C23 H23B 0.9600 . ?
C23 H23C 0.9600 . ?
C24 C25 1.372(6) . ?
C24 C29 1.417(7) . ?
C25 C26 1.393(7) . ?
C25 H25 0.9300 . ?
C26 C27 1.409(7) . ?
C26 H26 0.9300 . ?
C27 C28 1.392(6) . ?
C27 C30 1.485(7) . ?
C28 C29 1.373(7) . ?
C28 H28 0.9300 . ?
C29 H29 0.9300 . ?
C30 C31 1.389(6) . ?
C30 C36 1.414(7) . ?
C31 C32 1.393(7) . ?
C31 H31 0.9300 . ?
C32 C34 1.406(7) . ?
C33 C39 1.487(7) . ?
C34 C35 1.386(7) . ?
C35 C36 1.390(7) . ?
C35 H35 0.9300 . ?
C36 H36 0.9300 . ?
C37 C38 1.526(7) . ?
C37 H37A 0.9700 . ?
C37 H37B 0.9700 . ?
C38 H38A 0.9600 . ?
C38 H38B 0.9600 . ?
C38 H38C 0.9600 . ?
C39 C40 1.384(7) . ?
C40 C41 1.386(7) . ?
C40 H40 0.9300 . ?
C41 C42 1.366(7) . ?
C41 H41 0.9300 . ?
C42 C43 1.378(7) . ?
C42 H42 0.9300 . ?
C43 C44 1.493(7) . ?
C45 C50 1.387(7) . ?
C45 C46 1.389(8) . ?
C46 C47 1.358(8) . ?
C46 H46 0.9300 . ?
C47 C48 1.380(8) . ?
C47 H47 0.9300 . ?
C48 C49 1.364(8) . ?
C48 H48 0.9300 . ?
C49 C50 1.381(8) . ?
C49 H49 0.9300 . ?
C51 C52 1.506(7) . ?
C51 H51A 0.9700 . ?
C51 H51B 0.9700 . ?
C52 H52A 0.9600 . ?
C52 H52B 0.9600 . ?
C52 H52C 0.9600 . ?
C1S Cl1 1.748(5) . ?
C1S Cl3 1.759(5) . ?
C1S Cl2 1.769(5) . ?
C1S H1S 0.9800 . ?
C2S Cl9 1.715(7) . ?
C2S Cl7 1.723(7) . ?
C2S Cl8 1.733(7) . ?
C2S H2S 0.9800 . ?
C3S Cl14 1.695(7) . ?
C3S Cl15 1.732(8) . ?
C3S Cl13 1.737(8) . ?
C3S H3S 0.9800 . ?

loop_
_geom_torsion_atom_site_label_1
_geom_torsion_atom_site_label_2
_geom_torsion_atom_site_label_3
_geom_torsion_atom_site_label_4
_geom_torsion
_geom_torsion_site_symmetry_1
_geom_torsion_site_symmetry_2
_geom_torsion_site_symmetry_3
_geom_torsion_site_symmetry_4
_geom_torsion_publ_flag
C7 C1 C2 C3 0.7(9) . . . . ?
C1 C2 C3 C4 0.1(8) . . . . ?
C5 N1 C4 C6 0.6(6) . . . . ?
C5 N1 C4 C3 -178.4(5) . . . . ?
C2 C3 C4 C6 -0.7(8) . . . . ?
C2 C3 C4 N1 178.3(5) . . . . ?
C4 N1 C5 N2 -1.5(6) . . . . ?
C4 N1 C5 C10 177.0(4) . . . . ?
C6 N2 C5 N1 1.8(6) . . . . ?
C8 N2 C5 N1 -179.7(5) . . . . ?
C6 N2 C5 C10 -176.5(5) . . . . ?
C8 N2 C5 C10 2.0(9) . . . . ?
N1 C4 C6 N2 0.4(6) . . . . ?
C3 C4 C6 N2 179.6(5) . . . . ?
N1 C4 C6 C7 -178.8(5) . . . . ?
C3 C4 C6 C7 0.4(8) . . . . ?
C5 N2 C6 C4 -1.3(5) . . . . ?
C8 N2 C6 C4 -180.0(5) . . . . ?
C5 N2 C6 C7 177.9(5) . . . . ?
C8 N2 C6 C7 -0.8(9) . . . . ?
C2 C1 C7 C6 -1.0(8) . . . . ?
C4 C6 C7 C1 0.5(8) . . . . ?
N2 C6 C7 C1 -178.5(5) . . . . ?
C5 N2 C8 C9 -94.7(6) . . . . ?
C6 N2 C8 C9 83.6(6) . . . . ?
C14 N3 C10 C11 0.1(7) . . . . ?
C14 N3 C10 C5 179.4(4) . . . . ?
N1 C5 C10 N3 179.6(4) . . . . ?
N2 C5 C10 N3 -2.1(8) . . . . ?
N1 C5 C10 C11 -1.0(7) . . . . ?
N2 C5 C10 C11 177.2(5) . . . . ?
N3 C10 C11 C12 1.7(8) . . . . ?
C5 C10 C11 C12 -177.7(5) . . . . ?
C10 C11 C12 C13 -1.3(8) . . . . ?
C11 C12 C13 C14 -0.6(8) . . . . ?
C10 N3 C14 C13 -2.0(7) . . . . ?
C10 N3 C14 C15 179.5(4) . . . . ?
C12 C13 C14 N3 2.4(8) . . . . ?
C12 C13 C14 C15 -179.1(5) . . . . ?
C16 N4 C15 N5 0.4(5) . . . . ?
C16 N4 C15 C14 -179.3(4) . . . . ?
C21 N5 C15 N4 -0.8(5) . . . . ?
C22 N5 C15 N4 -179.8(4) . . . . ?
C21 N5 C15 C14 178.9(5) . . . . ?
C22 N5 C15 C14 -0.1(8) . . . . ?
N3 C14 C15 N4 -174.2(4) . . . . ?
C13 C14 C15 N4 7.3(7) . . . . ?
N3 C14 C15 N5 6.1(8) . . . . ?
C13 C14 C15 N5 -172.4(5) . . . . ?
C15 N4 C16 C21 0.1(5) . . . . ?
C15 N4 C16 C17 178.8(5) . . . . ?
N4 C16 C17 C18 -178.3(5) . . . . ?
C21 C16 C17 C18 0.3(7) . . . . ?
C16 C17 C18 C19 -0.7(7) . . . . ?
C16 C17 C18 C24 178.9(4) . . . . ?
C17 C18 C19 C20 -0.4(7) . . . . ?
C24 C18 C19 C20 -179.9(5) . . . . ?
C18 C19 C20 C21 1.8(7) . . . . ?
C15 N5 C21 C20 -179.9(5) . . . . ?
C22 N5 C21 C20 -0.9(8) . . . . ?
C15 N5 C21 C16 0.8(5) . . . . ?
C22 N5 C21 C16 179.9(4) . . . . ?
C19 C20 C21 N5 178.7(5) . . . . ?
C19 C20 C21 C16 -2.2(7) . . . . ?
N4 C16 C21 N5 -0.6(5) . . . . ?
C17 C16 C21 N5 -179.5(4) . . . . ?
N4 C16 C21 C20 -180.0(4) . . . . ?
C17 C16 C21 C20 1.2(7) . . . . ?
C21 N5 C22 C23 84.5(6) . . . . ?
C15 N5 C22 C23 -96.7(6) . . . . ?
C17 C18 C24 C25 27.3(7) . . . . ?
C19 C18 C24 C25 -153.2(5) . . . . ?
C17 C18 C24 C29 -155.8(5) . . . . ?
C19 C18 C24 C29 23.7(7) . . . . ?
C29 C24 C25 C26 -2.2(7) . . . . ?
C18 C24 C25 C26 174.8(5) . . . . ?
C24 C25 C26 C27 -0.7(8) . . . . ?
C25 C26 C27 C28 2.7(7) . . . . ?
C25 C26 C27 C30 -175.0(4) . . . . ?
C26 C27 C28 C29 -1.7(7) . . . . ?
C30 C27 C28 C29 176.0(5) . . . . ?
C27 C28 C29 C24 -1.2(8) . . . . ?
C25 C24 C29 C28 3.2(7) . . . . ?
C18 C24 C29 C28 -173.8(4) . . . . ?
C28 C27 C30 C31 148.5(5) . . . . ?
C26 C27 C30 C31 -34.0(7) . . . . ?
C28 C27 C30 C36 -32.2(7) . . . . ?
C26 C27 C30 C36 145.3(5) . . . . ?
C36 C30 C31 C32 2.9(7) . . . . ?
C27 C30 C31 C32 -177.8(4) . . . . ?
C33 N6 C32 C31 -179.2(5) . . . . ?
C33 N6 C32 C34 -0.1(5) . . . . ?
C30 C31 C32 N6 176.8(5) . . . . ?
C30 C31 C32 C34 -2.2(7) . . . . ?
C32 N6 C33 N7 -0.7(6) . . . . ?
C32 N6 C33 C39 177.0(4) . . . . ?
C34 N7 C33 N6 1.3(6) . . . . ?
C37 N7 C33 N6 172.6(5) . . . . ?
C34 N7 C33 C39 -176.3(4) . . . . ?
C37 N7 C33 C39 -5.0(8) . . . . ?
C33 N7 C34 C35 178.7(5) . . . . ?
C37 N7 C34 C35 6.5(8) . . . . ?
C33 N7 C34 C32 -1.3(5) . . . . ?
C37 N7 C34 C32 -173.5(4) . . . . ?
N6 C32 C34 N7 0.9(5) . . . . ?
C31 C32 C34 N7 -179.9(4) . . . . ?
N6 C32 C34 C35 -179.1(4) . . . . ?
C31 C32 C34 C35 0.1(7) . . . . ?
N7 C34 C35 C36 -178.7(5) . . . . ?
C32 C34 C35 C36 1.3(7) . . . . ?
C34 C35 C36 C30 -0.6(7) . . . . ?
C31 C30 C36 C35 -1.5(7) . . . . ?
C27 C30 C36 C35 179.2(4) . . . . ?
C33 N7 C37 C38 -90.4(6) . . . . ?
C34 N7 C37 C38 79.7(6) . . . . ?
C43 N8 C39 C40 0.0(7) . . . . ?
C43 N8 C39 C33 179.0(4) . . . . ?
N6 C33 C39 N8 -173.3(5) . . . . ?
N7 C33 C39 N8 4.1(8) . . . . ?
N6 C33 C39 C40 5.7(7) . . . . ?
N7 C33 C39 C40 -176.9(5) . . . . ?
N8 C39 C40 C41 1.1(8) . . . . ?
C33 C39 C40 C41 -177.9(5) . . . . ?
C39 C40 C41 C42 -0.9(8) . . . . ?
C40 C41 C42 C43 -0.5(8) . . . . ?
C39 N8 C43 C42 -1.5(7) . . . . ?
C39 N8 C43 C44 178.3(4) . . . . ?
C41 C42 C43 N8 1.7(8) . . . . ?
C41 C42 C43 C44 -178.1(5) . . . . ?
C45 N9 C44 N10 -1.0(6) . . . . ?
C45 N9 C44 C43 -179.9(4) . . . . ?
C50 N10 C44 N9 1.0(6) . . . . ?
C51 N10 C44 N9 178.5(5) . . . . ?
C50 N10 C44 C43 179.8(5) . . . . ?
C51 N10 C44 C43 -2.7(9) . . . . ?
N8 C43 C44 N9 -169.8(5) . . . . ?
C42 C43 C44 N9 10.0(7) . . . . ?
N8 C43 C44 N10 11.5(8) . . . . ?
C42 C43 C44 N10 -168.7(5) . . . . ?
C44 N9 C45 C50 0.6(6) . . . . ?
C44 N9 C45 C46 -178.5(6) . . . . ?
C50 C45 C46 C47 2.8(9) . . . . ?
N9 C45 C46 C47 -178.2(6) . . . . ?
C45 C46 C47 C48 -0.9(10) . . . . ?
C46 C47 C48 C49 -1.6(11) . . . . ?
C47 C48 C49 C50 2.1(9) . . . . ?
C48 C49 C50 C45 -0.2(9) . . . . ?
C48 C49 C50 N10 177.8(6) . . . . ?
C46 C45 C50 C49 -2.3(9) . . . . ?
N9 C45 C50 C49 178.5(5) . . . . ?
C46 C45 C50 N10 179.2(5) . . . . ?
N9 C45 C50 N10 0.0(6) . . . . ?
C44 N10 C50 C49 -178.8(6) . . . . ?
C51 N10 C50 C49 3.3(9) . . . . ?
C44 N10 C50 C45 -0.6(6) . . . . ?
C51 N10 C50 C45 -178.5(4) . . . . ?
C44 N10 C51 C52 -100.3(6) . . . . ?
C50 N10 C51 C52 76.9(6) . . . . ?

loop_
_cod_related_entry_id
_cod_related_entry_database
_cod_related_entry_code
1 ChemSpider 30660958
